data_7054359
loop_
_publ_author_name
'Petrosyants, Svetlana'
'Dobrokhotova, Zhanna'
'Ilyukhin, Andrey'
'Novotortsev, Vladimir'

_publ_section_title
;
 Supramolecular aggregation of yttrium thiocyanate with
 4,4&#x2032;-bipyridine
;
_journal_issue 8
_journal_name_full 'New Journal of Chemistry'
_journal_page_first 3803
_journal_paper_doi 10.1039/C4NJ00598H
_journal_volume 38
_journal_year 2014
_chemical_formula_moiety 'C6 H2 N6 O S6 Y, C10 H8.67 N2, C10 H8.33 N2, 2(C10 H9 N2)'
_chemical_formula_sum 'C46 H37 N14 O S6 Y'
_chemical_formula_weight 1083.16
_chemical_name_systematic
;
 ?
;
_space_group_IT_number 14
_symmetry_cell_setting monoclinic
_symmetry_Int_Tables_number 14
_symmetry_space_group_name_Hall '-P 2ybc'
_symmetry_space_group_name_H-M 'P 1 21/c 1'
_atom_sites_solution_hydrogens mixed
_audit_creation_date 2014-05-19T23:30:53-00:00
_audit_creation_method 'WinGX routine CIF_UPDATE'
_cell_angle_alpha 90
_cell_angle_beta 106.229(2)
_cell_angle_gamma 90
_cell_formula_units_Z 4
_cell_length_a 14.7890(9)
_cell_length_b 18.1748(12)
_cell_length_c 19.6738(12)
_cell_measurement_reflns_used 5308
_cell_measurement_temperature 173(2)
_cell_measurement_theta_max 24.91
_cell_measurement_theta_min 2.31
_cell_volume 5077.3(6)
_computing_cell_refinement 'Bruker SAINT'
_computing_data_collection 'Bruker APEX2'
_computing_data_reduction 'Bruker SAINT'
_computing_molecular_graphics 'Bruker SHELXTL'
_computing_publication_material 'Bruker SHELXTL'
_computing_structure_refinement 'SHELXL-2013 (Sheldrick, 2013)'
_computing_structure_solution 'SHELXS-2013 (Sheldrick, 2008)'
_diffrn_ambient_temperature 173(2)
_diffrn_measured_fraction_theta_full 0.997
_diffrn_measured_fraction_theta_max 0.993
_diffrn_measurement_device_type 'Bruker APEX-II CCD'
_diffrn_measurement_method '\f and \w scans'
_diffrn_radiation_monochromator graphite
_diffrn_radiation_type MoK\a
_diffrn_radiation_wavelength 0.71073
_diffrn_reflns_av_R_equivalents 0.0482
_diffrn_reflns_Laue_measured_fraction_full 0.997
_diffrn_reflns_Laue_measured_fraction_max 0.993
_diffrn_reflns_limit_h_max 16
_diffrn_reflns_limit_h_min -18
_diffrn_reflns_limit_k_max 22
_diffrn_reflns_limit_k_min -22
_diffrn_reflns_limit_l_max 24
_diffrn_reflns_limit_l_min -24
_diffrn_reflns_number 30301
_diffrn_reflns_point_group_measured_fraction_full 0.997
_diffrn_reflns_point_group_measured_fraction_max 0.993
_diffrn_reflns_theta_full 25.242
_diffrn_reflns_theta_max 26.499
_diffrn_reflns_theta_min 2.156
_diffrn_standards_number 0
_exptl_absorpt_coefficient_mu 1.446
_exptl_absorpt_correction_T_max 0.7457
_exptl_absorpt_correction_T_min 0.6291
_exptl_absorpt_correction_type multi-scan
_exptl_absorpt_process_details 'SADABS (Sheldrick, 2003)'
_exptl_crystal_colour colourless
_exptl_crystal_density_diffrn 1.417
_exptl_crystal_description block
_exptl_crystal_F_000 2216
_exptl_crystal_size_max 0.32
_exptl_crystal_size_mid 0.24
_exptl_crystal_size_min 0.2
_refine_diff_density_max 0.457
_refine_diff_density_min -0.361
_refine_diff_density_rms 0.055
_refine_ls_extinction_method none
_refine_ls_goodness_of_fit_ref 0.989
_refine_ls_hydrogen_treatment mixed
_refine_ls_matrix_type full
_refine_ls_number_parameters 625
_refine_ls_number_reflns 10458
_refine_ls_number_restraints 0
_refine_ls_restrained_S_all 0.989
_refine_ls_R_factor_all 0.0872
_refine_ls_R_factor_gt 0.0408
_refine_ls_shift/su_max 0.001
_refine_ls_shift/su_mean 0
_refine_ls_structure_factor_coef Fsqd
_refine_ls_weighting_details 'w=1/[\s^2^(Fo^2^)+(0.0500P)^2^] where P=(Fo^2^+2Fc^2^)/3'
_refine_ls_weighting_scheme calc
_refine_ls_wR_factor_gt 0.0875
_refine_ls_wR_factor_ref 0.1039
_reflns_number_gt 6660
_reflns_number_total 10458
_reflns_threshold_expression 'I > 2\s(I)'
_cod_duplicate_entry 7054238
_cod_data_source_file c4nj00598h2.cif
_cod_data_source_block 5
_cod_original_sg_symbol_H-M 'P 21/c'
_cod_database_code 7054359

loop_
_symmetry_equiv_pos_as_xyz
'x, y, z'
'-x, y+1/2, -z+1/2'
'-x, -y, -z'
'x, -y-1/2, z-1/2'

loop_
_atom_site_label
_atom_site_type_symbol
_atom_site_fract_x
_atom_site_fract_y
_atom_site_fract_z
_atom_site_U_iso_or_equiv
_atom_site_adp_type
_atom_site_occupancy
_atom_site_calc_flag
Y1 Y 0.20117(2) 0.50322(2) 0.20661(2) 0.03057(9) Uani 1 d
S1 S 0.51048(7) 0.52025(6) 0.39832(5) 0.0626(3) Uani 1 d
S2 S 0.28452(6) 0.24025(4) 0.15180(4) 0.0477(2) Uani 1 d
S3 S 0.00775(7) 0.50762(5) 0.38324(5) 0.0558(3) Uani 1 d
S4 S 0.21615(7) 0.75139(4) 0.33491(4) 0.0506(2) Uani 1 d
S5 S 0.44255(7) 0.48114(5) 0.06776(5) 0.0575(3) Uani 1 d
S6 S -0.12604(6) 0.47215(6) 0.03628(5) 0.0612(3) Uani 1 d
O1 O 0.13715(17) 0.59038(13) 0.12023(13) 0.0420(6) Uani 1 d
N1 N 0.3416(2) 0.48531(16) 0.30039(14) 0.0564(8) Uani 1 d
N2 N 0.22500(19) 0.37413(14) 0.19358(14) 0.0506(7) Uani 1 d
N3 N 0.12318(19) 0.48267(14) 0.29589(13) 0.0475(7) Uani 1 d
N4 N 0.21936(19) 0.61927(14) 0.26408(13) 0.0488(7) Uani 1 d
N5 N 0.3133(2) 0.50813(16) 0.14290(16) 0.0621(9) Uani 1 d
N6 N 0.04754(18) 0.46339(13) 0.13802(13) 0.0429(6) Uani 1 d
N7 N 0.79208(17) 0.22189(13) 0.40285(14) 0.0447(7) Uani 1 d
N8 N 0.74334(17) 0.58623(13) 0.50736(13) 0.0405(6) Uani 1 d
H8B H 0.7381 0.6319 0.5207 0.049 Uiso 0.6667 calc
N9 N 0.27393(17) 0.28294(14) 0.43714(13) 0.0432(6) Uani 1 d
H9A H 0.2667 0.3242 0.4585 0.052 Uiso 0.3333 calc
N10 N 0.3379(2) -0.04726(18) 0.26794(18) 0.0748(10) Uani 1 d
N11 N 0.53543(19) 0.26480(16) 0.17355(14) 0.0462(7) Uani 1 d
N12 N 0.53762(19) 0.24037(17) 0.53118(13) 0.0501(7) Uani 1 d
N13 N 0.03687(16) 0.26148(13) -0.29537(12) 0.0382(6) Uani 1 d
H5 H 0.039 0.2616 -0.3406 0.046 Uiso 1 d
N14 N 0.03505(16) 0.24574(13) 0.06210(12) 0.0369(6) Uani 1 d
C1 C 0.4124(2) 0.50062(16) 0.34032(16) 0.0400(7) Uani 1 d
C2 C 0.2497(2) 0.31880(16) 0.17563(15) 0.0388(7) Uani 1 d
C3 C 0.0750(2) 0.49382(15) 0.33201(16) 0.0389(7) Uani 1 d
C4 C 0.2173(2) 0.67379(17) 0.29422(15) 0.0375(7) Uani 1 d
C5 C 0.3667(2) 0.49650(16) 0.11159(16) 0.0405(7) Uani 1 d
C6 C -0.0249(2) 0.46700(16) 0.09609(16) 0.0361(7) Uani 1 d
C7 C 0.7774(2) 0.27729(16) 0.35664(16) 0.0438(8) Uani 1 d
H7A H 0.7756 0.2665 0.309 0.053 Uiso 1 calc
C8 C 0.7646(2) 0.34916(15) 0.37393(15) 0.0388(7) Uani 1 d
H8A H 0.7535 0.3865 0.3388 0.047 Uiso 1 calc
C9 C 0.76812(19) 0.36634(15) 0.44370(14) 0.0321(7) Uani 1 d
C10 C 0.7827(2) 0.30864(15) 0.49167(15) 0.0392(7) Uani 1 d
H10A H 0.785 0.3175 0.5397 0.047 Uiso 1 calc
C11 C 0.7939(2) 0.23863(16) 0.46928(17) 0.0457(8) Uani 1 d
H11A H 0.8035 0.1999 0.5029 0.055 Uiso 1 calc
C12 C 0.7185(2) 0.53026(18) 0.54229(16) 0.0444(8) Uani 1 d
H12A H 0.6954 0.5407 0.5817 0.053 Uiso 1 calc
C13 C 0.7249(2) 0.45882(17) 0.52342(15) 0.0406(8) Uani 1 d
H13A H 0.7067 0.4203 0.5495 0.049 Uiso 1 calc
C14 C 0.75838(18) 0.44268(14) 0.46584(14) 0.0293(6) Uani 1 d
C15 C 0.7839(2) 0.50182(15) 0.42962(15) 0.0360(7) Uani 1 d
H15A H 0.8064 0.4932 0.3896 0.043 Uiso 1 calc
C16 C 0.7761(2) 0.57235(16) 0.45207(15) 0.0400(7) Uani 1 d
H16A H 0.7946 0.6122 0.4277 0.048 Uiso 1 calc
C17 C 0.2745(2) 0.28294(17) 0.36889(17) 0.0470(8) Uani 1 d
H17A H 0.2667 0.3281 0.3437 0.056 Uiso 1 calc
C18 C 0.2861(2) 0.21945(16) 0.33486(15) 0.0402(7) Uani 1 d
H18A H 0.2867 0.2212 0.2867 0.048 Uiso 1 calc
C19 C 0.2968(2) 0.15298(15) 0.36984(15) 0.0356(7) Uani 1 d
C20 C 0.2956(2) 0.15352(17) 0.44039(15) 0.0463(8) Uani 1 d
H20A H 0.3024 0.109 0.4667 0.056 Uiso 1 calc
C21 C 0.2844(2) 0.21964(18) 0.47134(16) 0.0493(9) Uani 1 d
H21A H 0.2843 0.2197 0.5196 0.059 Uiso 1 calc
C22 C 0.2956(3) -0.0460(2) 0.3194(2) 0.0875(14) Uani 1 d
H22A H 0.2731 -0.0912 0.3327 0.105 Uiso 1 calc
C23 C 0.2825(3) 0.01676(18) 0.3545(2) 0.0677(12) Uani 1 d
H23A H 0.2539 0.0141 0.3921 0.081 Uiso 1 calc
C24 C 0.3111(2) 0.08334(16) 0.33484(15) 0.0398(7) Uani 1 d
C25 C 0.3544(2) 0.08294(17) 0.28113(15) 0.0454(8) Uani 1 d
H25A H 0.3755 0.1276 0.2656 0.055 Uiso 1 calc
C26 C 0.3666(3) 0.0172(2) 0.25025(18) 0.0609(10) Uani 1 d
H26A H 0.3975 0.018 0.214 0.073 Uiso 1 calc
C27 C 0.5624(2) 0.20286(19) 0.20881(16) 0.0468(8) Uani 1 d
H27A H 0.5808 0.1622 0.1854 0.056 Uiso 1 calc
C28 C 0.5640(2) 0.19666(17) 0.27857(15) 0.0408(8) Uani 1 d
H28A H 0.5839 0.152 0.3033 0.049 Uiso 1 calc
C29 C 0.53666(19) 0.25542(16) 0.31321(14) 0.0326(7) Uani 1 d
C30 C 0.5083(2) 0.31867(17) 0.27415(16) 0.0469(8) Uani 1 d
H30A H 0.4887 0.3601 0.2959 0.056 Uiso 1 calc
C31 C 0.5080(2) 0.32250(19) 0.20413(16) 0.0516(9) Uani 1 d
H31A H 0.4883 0.3663 0.1778 0.062 Uiso 1 calc
C32 C 0.5276(2) 0.3039(2) 0.49732(16) 0.0528(9) Uani 1 d
H32A H 0.5195 0.3468 0.5226 0.063 Uiso 1 calc
C33 C 0.5282(2) 0.31214(17) 0.42734(15) 0.0445(8) Uani 1 d
H33A H 0.5221 0.3595 0.4061 0.053 Uiso 1 calc
C34 C 0.53789(19) 0.25062(16) 0.38899(14) 0.0337(7) Uani 1 d
C35 C 0.5495(2) 0.18437(17) 0.42439(15) 0.0453(8) Uani 1 d
H35A H 0.5577 0.1405 0.4005 0.054 Uiso 1 calc
C36 C 0.5492(2) 0.1814(2) 0.49444(17) 0.0557(9) Uani 1 d
H36A H 0.5577 0.135 0.5175 0.067 Uiso 1 calc
C37 C 0.0347(2) 0.32412(17) -0.26115(15) 0.0450(8) Uani 1 d
H37A H 0.0355 0.3696 -0.2847 0.054 Uiso 1 calc
C38 C 0.0313(2) 0.32388(15) -0.19218(14) 0.0382(7) Uani 1 d
H38A H 0.0287 0.3691 -0.1685 0.046 Uiso 1 calc
C39 C 0.03163(18) 0.25766(14) -0.15702(13) 0.0282(6) Uani 1 d
C40 C 0.0329(2) 0.19408(15) -0.19526(14) 0.0392(8) Uani 1 d
H40A H 0.0322 0.1476 -0.1733 0.047 Uiso 1 calc
C41 C 0.0351(2) 0.19701(17) -0.26449(15) 0.0427(8) Uani 1 d
H41A H 0.0353 0.1528 -0.2902 0.051 Uiso 1 calc
C42 C 0.0132(2) 0.18772(16) 0.01924(14) 0.0375(7) Uani 1 d
H42A H -0.002 0.1428 0.0382 0.045 Uiso 1 calc
C43 C 0.01168(19) 0.18930(15) -0.05131(14) 0.0333(7) Uani 1 d
H43A H -0.0032 0.146 -0.0793 0.04 Uiso 1 calc
C44 C 0.03189(18) 0.25410(14) -0.08119(13) 0.0275(6) Uani 1 d
C45 C 0.05413(19) 0.31469(15) -0.03692(14) 0.0323(7) Uani 1 d
H45A H 0.0686 0.3605 -0.0546 0.039 Uiso 1 calc
C46 C 0.0551(2) 0.30780(17) 0.03359(14) 0.0392(7) Uani 1 d
H46A H 0.0711 0.3499 0.0632 0.047 Uiso 1 calc
H1 H 0.162(2) 0.633(2) 0.1143(18) 0.080(13) Uiso 1 d
H2 H 0.121(2) 0.5733(17) 0.0842(17) 0.055(13) Uiso 1 d
H4 H 0.538(2) 0.2678(19) 0.1281(19) 0.082(13) Uiso 1 d

loop_
_atom_site_aniso_label
_atom_site_aniso_U_11
_atom_site_aniso_U_22
_atom_site_aniso_U_33
_atom_site_aniso_U_23
_atom_site_aniso_U_13
_atom_site_aniso_U_12
Y1 0.03617(16) 0.02905(15) 0.02829(15) -0.00079(13) 0.01195(12) -0.00037(13)
S1 0.0486(6) 0.0811(7) 0.0504(6) -0.0037(5) 0.0013(5) 0.0005(5)
S2 0.0706(6) 0.0394(5) 0.0343(4) -0.0017(4) 0.0164(4) 0.0110(4)
S3 0.0767(7) 0.0425(5) 0.0645(6) 0.0041(4) 0.0464(5) 0.0070(4)
S4 0.0756(6) 0.0422(5) 0.0382(5) -0.0110(4) 0.0230(4) -0.0075(4)
S5 0.0669(6) 0.0569(6) 0.0629(6) -0.0062(5) 0.0416(5) 0.0024(5)
S6 0.0443(5) 0.0877(7) 0.0477(5) -0.0190(5) 0.0064(4) 0.0042(5)
O1 0.0567(16) 0.0288(13) 0.0365(14) 0.0024(11) 0.0065(12) -0.0039(11)
N1 0.0471(18) 0.074(2) 0.0440(17) -0.0065(15) 0.0064(15) 0.0092(15)
N2 0.0577(19) 0.0352(16) 0.0580(18) -0.0038(14) 0.0145(15) 0.0061(14)
N3 0.0586(18) 0.0529(18) 0.0369(15) -0.0055(13) 0.0230(14) -0.0142(13)
N4 0.066(2) 0.0377(16) 0.0438(16) -0.0074(13) 0.0169(14) -0.0080(14)
N5 0.065(2) 0.074(2) 0.062(2) 0.0191(16) 0.0404(18) 0.0166(16)
N6 0.0464(17) 0.0395(15) 0.0404(16) -0.0020(13) 0.0082(14) -0.0096(13)
N7 0.0452(17) 0.0349(15) 0.0511(18) -0.0056(13) 0.0089(13) 0.0009(12)
N8 0.0459(16) 0.0360(15) 0.0403(15) -0.0097(12) 0.0132(13) 0.0007(12)
N9 0.0445(16) 0.0461(16) 0.0400(16) -0.0139(13) 0.0135(13) 0.0000(12)
N10 0.099(3) 0.055(2) 0.071(2) -0.0281(18) 0.026(2) -0.0064(19)
N11 0.0476(17) 0.067(2) 0.0284(15) 0.0015(15) 0.0180(14) -0.0062(14)
N12 0.0506(17) 0.073(2) 0.0303(15) -0.0048(15) 0.0176(13) -0.0124(15)
N13 0.0464(16) 0.0512(17) 0.0199(12) 0.0014(12) 0.0138(11) 0.0083(13)
N14 0.0403(15) 0.0483(16) 0.0234(13) -0.0013(12) 0.0109(11) 0.0028(12)
C1 0.0456(19) 0.0447(18) 0.0349(17) 0.0057(16) 0.0199(16) 0.0117(17)
C2 0.0430(19) 0.0388(18) 0.0320(17) 0.0083(15) 0.0064(14) -0.0043(15)
C3 0.0495(19) 0.0321(17) 0.0353(17) 0.0024(14) 0.0121(16) -0.0080(15)
C4 0.0436(19) 0.0399(18) 0.0283(16) 0.0063(14) 0.0090(14) -0.0076(14)
C5 0.0466(19) 0.0365(17) 0.0410(18) 0.0071(15) 0.0167(16) 0.0009(15)
C6 0.048(2) 0.0301(16) 0.0353(17) -0.0091(14) 0.0201(16) -0.0082(14)
C7 0.051(2) 0.0435(19) 0.0351(18) -0.0088(15) 0.0088(15) 0.0026(16)
C8 0.050(2) 0.0344(17) 0.0316(17) 0.0028(14) 0.0107(15) 0.0036(14)
C9 0.0303(16) 0.0338(16) 0.0329(16) 0.0021(13) 0.0102(13) 0.0036(12)
C10 0.0447(19) 0.0394(18) 0.0339(17) 0.0042(14) 0.0117(14) 0.0008(15)
C11 0.049(2) 0.0362(18) 0.048(2) 0.0097(16) 0.0074(16) 0.0016(15)
C12 0.051(2) 0.0490(19) 0.0375(18) -0.0144(16) 0.0194(16) -0.0048(16)
C13 0.050(2) 0.0418(19) 0.0332(17) -0.0021(15) 0.0176(15) -0.0059(15)
C14 0.0290(16) 0.0331(16) 0.0244(15) 0.0014(12) 0.0054(12) 0.0007(12)
C15 0.0430(18) 0.0363(16) 0.0324(16) -0.0020(14) 0.0167(14) 0.0039(15)
C16 0.047(2) 0.0380(18) 0.0378(18) 0.0039(15) 0.0156(15) -0.0017(14)
C17 0.055(2) 0.0424(19) 0.045(2) -0.0028(16) 0.0151(17) 0.0038(16)
C18 0.052(2) 0.0445(19) 0.0273(16) -0.0041(14) 0.0160(15) 0.0020(15)
C19 0.0372(18) 0.0376(17) 0.0336(17) -0.0057(14) 0.0130(14) 0.0005(13)
C20 0.063(2) 0.047(2) 0.0326(18) -0.0005(15) 0.0187(16) 0.0034(17)
C21 0.062(2) 0.057(2) 0.0324(18) -0.0067(17) 0.0190(17) 0.0016(18)
C22 0.128(4) 0.051(3) 0.101(3) -0.027(3) 0.060(3) -0.030(3)
C23 0.099(3) 0.048(2) 0.073(3) -0.0155(19) 0.052(3) -0.020(2)
C24 0.0463(19) 0.0421(18) 0.0323(17) -0.0035(14) 0.0132(15) -0.0003(15)
C25 0.054(2) 0.047(2) 0.0370(18) -0.0057(16) 0.0161(16) 0.0036(16)
C26 0.077(3) 0.067(3) 0.042(2) -0.0145(19) 0.022(2) 0.007(2)
C27 0.047(2) 0.060(2) 0.0377(19) -0.0058(17) 0.0175(16) 0.0047(17)
C28 0.048(2) 0.0481(19) 0.0282(17) 0.0006(15) 0.0140(15) 0.0055(15)
C29 0.0320(16) 0.0403(17) 0.0263(15) -0.0019(13) 0.0093(13) -0.0089(13)
C30 0.069(2) 0.0428(19) 0.0341(18) -0.0027(15) 0.0222(17) -0.0011(17)
C31 0.069(2) 0.050(2) 0.039(2) 0.0068(17) 0.0200(18) -0.0043(18)
C32 0.053(2) 0.069(3) 0.039(2) -0.0165(18) 0.0154(17) 0.0008(18)
C33 0.056(2) 0.049(2) 0.0304(17) -0.0025(15) 0.0147(16) 0.0021(16)
C34 0.0312(16) 0.0457(18) 0.0237(15) -0.0025(14) 0.0066(13) -0.0060(13)
C35 0.065(2) 0.0430(19) 0.0327(18) -0.0027(15) 0.0217(17) -0.0083(16)
C36 0.072(3) 0.061(2) 0.037(2) 0.0053(18) 0.0208(18) -0.0158(19)
C37 0.065(2) 0.0396(18) 0.0338(18) 0.0093(15) 0.0195(16) 0.0076(16)
C38 0.060(2) 0.0300(16) 0.0278(16) 0.0010(13) 0.0183(15) 0.0075(14)
C39 0.0326(16) 0.0327(16) 0.0206(14) 0.0016(12) 0.0096(12) 0.0047(12)
C40 0.061(2) 0.0317(17) 0.0275(16) -0.0011(13) 0.0164(15) 0.0043(15)
C41 0.063(2) 0.0406(18) 0.0270(17) -0.0063(14) 0.0172(16) 0.0067(16)
C42 0.0434(19) 0.0409(18) 0.0294(17) 0.0073(14) 0.0121(15) -0.0001(14)
C43 0.0468(19) 0.0290(16) 0.0261(15) -0.0023(13) 0.0133(14) 0.0001(13)
C44 0.0294(15) 0.0316(15) 0.0224(14) -0.0019(12) 0.0088(12) 0.0068(12)
C45 0.0392(17) 0.0314(16) 0.0271(15) -0.0022(13) 0.0105(13) 0.0011(13)
C46 0.0446(19) 0.0446(19) 0.0274(16) -0.0116(14) 0.0082(14) 0.0006(15)

loop_
_atom_type_symbol
_atom_type_description
_atom_type_scat_dispersion_real
_atom_type_scat_dispersion_imag
_atom_type_scat_source
C C 0.0033 0.0016 'International Tables Vol C Tables 4.2.6.8 and 6.1.1.4'
H H 0 0 'International Tables Vol C Tables 4.2.6.8 and 6.1.1.4'
N N 0.0061 0.0033 'International Tables Vol C Tables 4.2.6.8 and 6.1.1.4'
O O 0.0106 0.006 'International Tables Vol C Tables 4.2.6.8 and 6.1.1.4'
S S 0.1246 0.1234 'International Tables Vol C Tables 4.2.6.8 and 6.1.1.4'
Y Y -2.7962 3.5667 'International Tables Vol C Tables 4.2.6.8 and 6.1.1.4'

loop_
_geom_angle_atom_site_label_1
_geom_angle_atom_site_label_2
_geom_angle_atom_site_label_3
_geom_angle
O1 Y1 N5 77.73(9)
O1 Y1 N4 73.21(9)
N5 Y1 N4 102.60(10)
O1 Y1 N1 138.44(10)
N5 Y1 N1 79.93(10)
N4 Y1 N1 78.13(9)
O1 Y1 N3 117.62(9)
N5 Y1 N3 163.77(10)
N4 Y1 N3 78.58(8)
N1 Y1 N3 84.53(10)
O1 Y1 N2 129.16(9)
N5 Y1 N2 80.38(9)
N4 Y1 N2 157.02(9)
N1 Y1 N2 80.02(9)
N3 Y1 N2 92.37(9)
O1 Y1 N6 70.55(9)
N5 Y1 N6 114.20(10)
N4 Y1 N6 119.87(9)
N1 Y1 N6 151.00(9)
N3 Y1 N6 77.92(9)
N2 Y1 N6 77.85(9)
Y1 O1 H1 127(2)
Y1 O1 H2 112(3)
H1 O1 H2 106(3)
C1 N1 Y1 157.3(3)
C2 N2 Y1 162.0(3)
C3 N3 Y1 158.9(2)
C4 N4 Y1 171.0(2)
C5 N5 Y1 167.2(3)
C6 N6 Y1 157.4(2)
C7 N7 C11 116.8(3)
C16 N8 C12 119.4(3)
C16 N8 H8B 120.3
C12 N8 H8B 120.3
C21 N9 C17 118.4(3)
C21 N9 H9A 120.8
C17 N9 H9A 120.8
C26 N10 C22 115.9(3)
C27 N11 C31 121.3(3)
C27 N11 H4 119(2)
C31 N11 H4 120(2)
C32 N12 C36 116.3(3)
C41 N13 C37 121.3(2)
C41 N13 H5 117.9
C37 N13 H5 120.8
C46 N14 C42 116.6(2)
N1 C1 S1 178.0(3)
N2 C2 S2 178.9(3)
N3 C3 S3 178.8(3)
N4 C4 S4 178.3(3)
N5 C5 S5 179.2(3)
N6 C6 S6 179.2(3)
N7 C7 C8 123.8(3)
N7 C7 H7A 118.1
C8 C7 H7A 118.1
C7 C8 C9 119.1(3)
C7 C8 H8A 120.5
C9 C8 H8A 120.5
C10 C9 C8 117.2(3)
C10 C9 C14 121.4(3)
C8 C9 C14 121.5(2)
C11 C10 C9 119.5(3)
C11 C10 H10A 120.2
C9 C10 H10A 120.2
N7 C11 C10 123.7(3)
N7 C11 H11A 118.2
C10 C11 H11A 118.2
N8 C12 C13 122.4(3)
N8 C12 H12A 118.8
C13 C12 H12A 118.8
C12 C13 C14 119.5(3)
C12 C13 H13A 120.3
C14 C13 H13A 120.2
C13 C14 C15 117.5(3)
C13 C14 C9 121.8(3)
C15 C14 C9 120.7(2)
C16 C15 C14 119.7(3)
C16 C15 H15A 120.1
C14 C15 H15A 120.1
N8 C16 C15 121.5(3)
N8 C16 H16A 119.3
C15 C16 H16A 119.3
N9 C17 C18 121.7(3)
N9 C17 H17A 119.2
C18 C17 H17A 119.2
C17 C18 C19 120.5(3)
C17 C18 H18A 119.7
C19 C18 H18A 119.7
C18 C19 C20 117.4(3)
C18 C19 C24 121.9(3)
C20 C19 C24 120.8(3)
C21 C20 C19 118.9(3)
C21 C20 H20A 120.6
C19 C20 H20A 120.6
N9 C21 C20 123.1(3)
N9 C21 H21A 118.4
C20 C21 H21A 118.4
N10 C22 C23 124.0(4)
N10 C22 H22A 118
C23 C22 H22A 118
C24 C23 C22 119.5(3)
C24 C23 H23A 120.3
C22 C23 H23A 120.3
C23 C24 C25 117.2(3)
C23 C24 C19 121.7(3)
C25 C24 C19 121.1(3)
C26 C25 C24 119.3(3)
C26 C25 H25A 120.4
C24 C25 H25A 120.4
N10 C26 C25 124.1(3)
N10 C26 H26A 117.9
C25 C26 H26A 117.9
N11 C27 C28 120.9(3)
N11 C27 H27A 119.6
C28 C27 H27A 119.6
C27 C28 C29 120.2(3)
C27 C28 H28A 119.9
C29 C28 H28A 119.9
C30 C29 C28 116.9(3)
C30 C29 C34 121.5(3)
C28 C29 C34 121.6(3)
C31 C30 C29 120.9(3)
C31 C30 H30A 119.5
C29 C30 H30A 119.5
N11 C31 C30 119.8(3)
N11 C31 H31A 120.1
C30 C31 H31A 120.1
N12 C32 C33 124.3(3)
N12 C32 H32A 117.8
C33 C32 H32A 117.8
C34 C33 C32 119.1(3)
C34 C33 H33A 120.5
C32 C33 H33A 120.5
C35 C34 C33 116.7(3)
C35 C34 C29 121.5(3)
C33 C34 C29 121.8(3)
C34 C35 C36 120.3(3)
C34 C35 H35A 119.9
C36 C35 H35A 119.9
N12 C36 C35 123.3(3)
N12 C36 H36A 118.4
C35 C36 H36A 118.4
N13 C37 C38 120.8(3)
N13 C37 H37A 119.6
C38 C37 H37A 119.6
C37 C38 C39 120.0(3)
C37 C38 H38A 120
C39 C38 H38A 120
C40 C39 C38 116.9(2)
C40 C39 C44 120.8(2)
C38 C39 C44 122.3(2)
C41 C40 C39 121.0(3)
C41 C40 H40A 119.5
C39 C40 H40A 119.5
N13 C41 C40 119.9(3)
N13 C41 H41A 120
C40 C41 H41A 120
N14 C42 C43 123.5(3)
N14 C42 H42A 118.2
C43 C42 H42A 118.2
C42 C43 C44 119.9(3)
C42 C43 H43A 120
C44 C43 H43A 120
C45 C44 C43 116.8(2)
C45 C44 C39 121.9(2)
C43 C44 C39 121.4(2)
C44 C45 C46 119.4(3)
C44 C45 H45A 120.3
C46 C45 H45A 120.3
N14 C46 C45 123.8(3)
N14 C46 H46A 118.1
C45 C46 H46A 118.1

loop_
_geom_bond_atom_site_label_1
_geom_bond_atom_site_label_2
_geom_bond_distance
Y1 O1 2.323(2)
Y1 N5 2.344(3)
Y1 N4 2.373(3)
Y1 N1 2.384(3)
Y1 N3 2.385(3)
Y1 N2 2.397(3)
Y1 N6 2.407(3)
S1 C1 1.615(3)
S2 C2 1.630(3)
S3 C3 1.621(3)
S4 C4 1.624(3)
S5 C5 1.619(3)
S6 C6 1.627(3)
O1 H1 0.88(4)
O1 H2 0.75(3)
N1 C1 1.153(4)
N2 C2 1.158(3)
N3 C3 1.156(4)
N4 C4 1.160(3)
N5 C5 1.148(4)
N6 C6 1.157(3)
N7 C7 1.333(4)
N7 C11 1.335(4)
N8 C16 1.333(3)
N8 C12 1.336(4)
N8 H8B 0.88
N9 C21 1.320(4)
N9 C17 1.345(4)
N9 H9A 0.88
N10 C26 1.324(4)
N10 C22 1.332(5)
N11 C27 1.324(4)
N11 C31 1.328(4)
N11 H4 0.91(4)
N12 C32 1.321(4)
N12 C36 1.330(4)
N13 C41 1.324(3)
N13 C37 1.327(3)
N13 H5 0.8999
N14 C46 1.330(3)
N14 C42 1.332(3)
C7 C8 1.376(4)
C7 H7A 0.95
C8 C9 1.394(4)
C8 H8A 0.95
C9 C10 1.387(4)
C9 C14 1.473(4)
C10 C11 1.372(4)
C10 H10A 0.95
C11 H11A 0.95
C12 C13 1.361(4)
C12 H12A 0.95
C13 C14 1.388(4)
C13 H13A 0.95
C14 C15 1.398(4)
C15 C16 1.371(4)
C15 H15A 0.95
C16 H16A 0.95
C17 C18 1.368(4)
C17 H17A 0.95
C18 C19 1.377(4)
C18 H18A 0.95
C19 C20 1.393(4)
C19 C24 1.484(4)
C20 C21 1.378(4)
C20 H20A 0.95
C21 H21A 0.95
C22 C23 1.374(5)
C22 H22A 0.95
C23 C24 1.373(4)
C23 H23A 0.95
C24 C25 1.380(4)
C25 C26 1.375(4)
C25 H25A 0.95
C26 H26A 0.95
C27 C28 1.371(4)
C27 H27A 0.95
C28 C29 1.387(4)
C28 H28A 0.95
C29 C30 1.381(4)
C29 C34 1.489(4)
C30 C31 1.378(4)
C30 H30A 0.95
C31 H31A 0.95
C32 C33 1.388(4)
C32 H32A 0.95
C33 C34 1.378(4)
C33 H33A 0.95
C34 C35 1.378(4)
C35 C36 1.380(4)
C35 H35A 0.95
C36 H36A 0.95
C37 C38 1.372(4)
C37 H37A 0.95
C38 C39 1.388(4)
C38 H38A 0.95
C39 C40 1.382(4)
C39 C44 1.492(3)
C40 C41 1.373(4)
C40 H40A 0.95
C41 H41A 0.95
C42 C43 1.382(4)
C42 H42A 0.95
C43 C44 1.386(4)
C43 H43A 0.95
C44 C45 1.385(3)
C45 C46 1.389(4)
C45 H45A 0.95
C46 H46A 0.95

loop_
_geom_hbond_atom_site_label_D
_geom_hbond_atom_site_label_H
_geom_hbond_atom_site_label_A
_geom_hbond_distance_DH
_geom_hbond_distance_HA
_geom_hbond_distance_DA
_geom_hbond_angle_DHA
_geom_hbond_site_symmetry_A
O1 H1 N7 0.88(4) 1.82(4) 2.698(3) 177(4) 2_655
O1 H2 S6 0.75(3) 2.53(3) 3.243(3) 159(3) 3_565
N8 H8B N9 0.88 1.79 2.658(3) 169.4 3_666
N9 H9A N8 0.88 1.78 2.658(3) 172.4 3_666
N11 H4 N12 0.91(4) 1.91(4) 2.812(4) 172(3) 4_565
N13 H5 N14 0.9 1.9 2.800(3) 174.5 4_565
